data_9008993
loop_
_publ_author_name
'Wyckoff, R. W. G.'

_publ_section_title
;
 Second edition. Interscience Publishers, New York, New York
;
_journal_name_full 'Crystal Structures'
_journal_page_first 85
_journal_page_last 237
_journal_volume 1
_journal_year 1963
_chemical_formula_sum 'As S'
_chemical_name_mineral Realgar
_space_group_IT_number 14
_symmetry_space_group_name_Hall '-P 2yn'
_symmetry_space_group_name_H-M 'P 1 21/n 1'
_cell_angle_alpha 90
_cell_angle_beta 106.62
_cell_angle_gamma 90
_cell_length_a 9.27
_cell_length_b 13.50
_cell_length_c 6.56
_cell_formula_units_Z 16
_cell_volume 786.654
_exptl_crystal_density_diffrn 3.613
_cod_database_code 9008993

loop_
_symmetry_equiv_pos_as_xyz
x,y,z
1/2+x,1/2-y,1/2+z
1/2-x,1/2+y,1/2-z
-x,-y,-z

loop_
_atom_site_label
_atom_site_fract_x
_atom_site_fract_y
_atom_site_fract_z
As1 0.11800 0.02400 -0.24100
As2 0.42500 -0.14000 -0.14200
As3 0.31800 -0.12700 0.18100
As4 0.03800 -0.16100 -0.29000
S1 0.34600 0.00800 -0.29500
S2 0.21300 0.02400 0.12000
S3 0.24500 -0.22500 -0.36300
S4 0.11500 -0.21500 0.04800

_database_code_amcsd 0011671
_cod_duplicate_entry 9010974

loop_
_cod_related_entry_id
_cod_related_entry_database
_cod_related_entry_code
1 AMCSD 0009149
2 AMCSD 0011671
